data_7160047
loop_
_publ_author_name
'Wang, Wei'
'Zheng, Lan'
'Liang, Wen-Jie'
'Fu, Xin-Yi'
'Zhang, Yu-Qing'
'Meng, Ru-Fang'
'Zhang, Huan'
'Lin, Chenxiang'
'Su, Wei'
'Xiao, Jun-An'

_publ_section_title
;
 Au(I)/Sc(III)-co-catalyzed tandem spiroannulation/cycloisomerization of
 3-(2-ethynylaryl)-<i>N</i>-tosylaziridines with indoles to access
 5<i>H</i>-benzo[<i>b</i>]carbazoles.
;
_journal_issue 29
_journal_name_full 'Organic &amp; biomolecular chemistry'
_journal_page_first 5999
_journal_page_last 6003
_journal_paper_doi 10.1039/d4ob00782d
_journal_volume 22
_journal_year 2024
_chemical_formula_sum 'C25 H18 N2 O0'
_chemical_formula_weight 346.41
_space_group_IT_number 2
_space_group_name_Hall '-P 1'
_space_group_name_H-M_alt 'P -1'
_symmetry_cell_setting triclinic
_symmetry_space_group_name_H-M 'P -1'
_atom_sites_solution_hydrogens geom
_atom_sites_solution_primary direct
_atom_sites_solution_secondary difmap
_audit_creation_method SHELXL-97
_audit_update_record
;
2024-05-29 deposited with the CCDC.	2024-07-03 downloaded from the CCDC.
;
_cell_angle_alpha 67.3840(10)
_cell_angle_beta 76.173(2)
_cell_angle_gamma 84.943(2)
_cell_formula_units_Z 2
_cell_length_a 8.2463(10)
_cell_length_b 10.1584(13)
_cell_length_c 12.5010(15)
_cell_measurement_reflns_used 3535
_cell_measurement_temperature 293(2)
_cell_measurement_theta_max 25.68
_cell_measurement_theta_min 2.77
_cell_volume 938.7(2)
_computing_structure_refinement 'SHELXL-97 (Sheldrick, 1997)'
_computing_structure_solution 'SHELXS-97 (Sheldrick, 1990)'
_diffrn_ambient_temperature 293(2)
_diffrn_measured_fraction_theta_full 0.992
_diffrn_measured_fraction_theta_max 0.992
_diffrn_measurement_device_type 'CCD area detector'
_diffrn_measurement_method 'phi and omega scans'
_diffrn_radiation_monochromator graphite
_diffrn_radiation_source 'fine-focus sealed tube'
_diffrn_radiation_type MoK\a
_diffrn_radiation_wavelength 0.71073
_diffrn_reflns_av_R_equivalents 0.0135
_diffrn_reflns_av_sigmaI/netI 0.0329
_diffrn_reflns_limit_h_max 10
_diffrn_reflns_limit_h_min -10
_diffrn_reflns_limit_k_max 9
_diffrn_reflns_limit_k_min -12
_diffrn_reflns_limit_l_max 14
_diffrn_reflns_limit_l_min -15
_diffrn_reflns_number 5099
_diffrn_reflns_theta_full 25.68
_diffrn_reflns_theta_max 25.68
_diffrn_reflns_theta_min 2.77
_exptl_absorpt_coefficient_mu 0.072
_exptl_crystal_colour COLORLESS
_exptl_crystal_density_diffrn 1.226
_exptl_crystal_density_method 'not measured'
_exptl_crystal_description BAR
_exptl_crystal_F_000 364
_exptl_crystal_size_max 0.3
_exptl_crystal_size_mid 0.2
_exptl_crystal_size_min 0.2
_refine_diff_density_max 0.398
_refine_diff_density_min -0.190
_refine_diff_density_rms 0.037
_refine_ls_extinction_method none
_refine_ls_goodness_of_fit_ref 1.005
_refine_ls_hydrogen_treatment mixed
_refine_ls_matrix_type full
_refine_ls_number_parameters 244
_refine_ls_number_reflns 3535
_refine_ls_number_restraints 0
_refine_ls_restrained_S_all 1.005
_refine_ls_R_factor_all 0.0703
_refine_ls_R_factor_gt 0.0462
_refine_ls_shift/su_max 0.002
_refine_ls_shift/su_mean 0.000
_refine_ls_structure_factor_coef Fsqd
_refine_ls_weighting_details 'calc w=1/[\s^2^(Fo^2^)+(0.0645P)^2^+0.2169P] where P=(Fo^2^+2Fc^2^)/3'
_refine_ls_weighting_scheme calc
_refine_ls_wR_factor_gt 0.1231
_refine_ls_wR_factor_ref 0.1364
_reflns_number_gt 2484
_reflns_number_total 3535
_reflns_threshold_expression >2sigma(I)
_cod_data_source_file d4ob00782d2.cif
_cod_data_source_block ja_CCDC1
_cod_depositor_comments
;
The following automatic conversions were performed:

data item '_symmetry_cell_setting' value 'Triclinic' was changed to
'triclinic' in accordance with the
/home/data/users/saulius/crontab/automatic-downloads/rss-feeds/RSC/lib/dictionaries/cif_core.dic
dictionary named 'cif_core.dic' version 2.4.2 last updated on
2011-04-26.

Automatic conversion script
Id: cif_fix_values 8170 2020-07-09 18:12:32Z antanas 

 Adding full bibliography for 7160046--7160048.cif.
;
_cod_original_sg_symbol_H-M P-1
_cod_database_code 7160047

loop_
_symmetry_equiv_pos_as_xyz
'x, y, z'
'-x, -y, -z'

loop_
_atom_site_label
_atom_site_type_symbol
_atom_site_fract_x
_atom_site_fract_y
_atom_site_fract_z
_atom_site_U_iso_or_equiv
_atom_site_adp_type
_atom_site_occupancy
_atom_site_symmetry_multiplicity
_atom_site_calc_flag
_atom_site_refinement_flags
_atom_site_disorder_assembly
_atom_site_disorder_group
N1 N -0.1012(2) 0.44761(18) 0.21524(16) 0.0573(5) Uani 1 1 d . . .
H1A H -0.1705 0.3790 0.2361 0.069 Uiso 1 1 d R . .
N2 N 0.4064(2) 0.35300(19) 0.49990(16) 0.0628(5) Uani 1 1 d . . .
H2A H 0.4184 0.3144 0.5720 0.075 Uiso 1 1 d R . .
C1 C -0.1496(3) 0.7493(3) -0.0572(2) 0.0720(7) Uani 1 1 d . . .
H1B H -0.2088 0.7815 -0.1171 0.086 Uiso 1 1 calc R . .
C2 C 0.5701(3) 0.2509(2) 0.2050(3) 0.0686(7) Uani 1 1 d . . .
H2B H 0.6033 0.2317 0.1360 0.082 Uiso 1 1 calc R . .
C3 C 0.6083(3) 0.8387(2) 0.1853(2) 0.0681(7) Uani 1 1 d . . .
H3 H 0.7201 0.8343 0.1492 0.082 Uiso 1 1 calc R . .
C4 C 0.6233(3) 0.1625(3) 0.3071(3) 0.0782(8) Uani 1 1 d . . .
H4B H 0.6928 0.0860 0.3046 0.094 Uiso 1 1 calc R . .
C5 C 0.5755(3) 0.1858(2) 0.4109(3) 0.0719(7) Uani 1 1 d . . .
H5A H 0.6101 0.1256 0.4789 0.086 Uiso 1 1 calc R . .
C6 C -0.0282(3) 0.8371(2) -0.0582(2) 0.0658(6) Uani 1 1 d . . .
H6A H -0.0090 0.9271 -0.1182 0.079 Uiso 1 1 calc R . .
C7 C 0.0808(3) 0.9755(2) 0.36913(18) 0.0580(6) Uani 1 1 d . . .
H7A H 0.0444 1.0529 0.3908 0.070 Uiso 1 1 calc R . .
C8 C -0.1839(3) 0.6170(3) 0.0299(2) 0.0648(6) Uani 1 1 d . . .
H8A H -0.2651 0.5589 0.0302 0.078 Uiso 1 1 calc R . .
C9 C -0.0301(3) 0.8700(2) 0.38991(19) 0.0591(6) Uani 1 1 d . . .
H9A H -0.1406 0.8739 0.4287 0.071 Uiso 1 1 calc R . .
C10 C 0.0640(2) 0.7927(2) 0.02805(17) 0.0516(5) Uani 1 1 d . . .
H10A H 0.1452 0.8518 0.0266 0.062 Uiso 1 1 calc R . .
C11 C 0.4691(2) 0.3662(2) 0.2052(2) 0.0532(5) Uani 1 1 d . . .
H11A H 0.4340 0.4247 0.1369 0.064 Uiso 1 1 calc R . .
C12 C 0.3174(2) 0.4750(2) 0.45520(18) 0.0530(5) Uani 1 1 d . . .
H12A H 0.2625 0.5292 0.4982 0.064 Uiso 1 1 calc R . .
C13 C 0.4778(3) 0.8438(2) 0.2274(2) 0.0564(5) Uani 1 1 d . . .
C14 C 0.4732(2) 0.3025(2) 0.4116(2) 0.0541(5) Uani 1 1 d . . .
C15 C 0.0182(2) 0.4502(2) 0.27410(18) 0.0508(5) Uani 1 1 d . . .
H15A H 0.0381 0.3768 0.3422 0.061 Uiso 1 1 calc R . .
C16 C 0.2448(3) 0.9659(2) 0.31642(18) 0.0531(5) Uani 1 1 d . . .
H16A H 0.3200 1.0362 0.3040 0.064 Uiso 1 1 calc R . .
C17 C -0.0930(2) 0.5725(2) 0.11782(18) 0.0485(5) Uani 1 1 d . . .
C18 C 0.0230(2) 0.7587(2) 0.35321(18) 0.0518(5) Uani 1 1 d . . .
H18A H -0.0538 0.6894 0.3662 0.062 Uiso 1 1 calc R . .
C19 C 0.4201(2) 0.39423(19) 0.30925(18) 0.0456(5) Uani 1 1 d . . .
C20 C 0.1036(2) 0.57627(19) 0.21807(16) 0.0411(4) Uani 1 1 d . . .
C21 C 0.0330(2) 0.65657(19) 0.11805(16) 0.0427(4) Uani 1 1 d . . .
C22 C 0.2426(2) 0.62648(19) 0.25323(16) 0.0410(4) Uani 1 1 d . . .
H22A H 0.3296 0.6662 0.1806 0.049 Uiso 1 1 calc R . .
C23 C 0.3009(2) 0.85199(19) 0.28104(16) 0.0427(4) Uani 1 1 d . . .
C24 C 0.3215(2) 0.50460(19) 0.33876(16) 0.0434(4) Uani 1 1 d . . .
C25 C 0.1877(2) 0.74672(19) 0.29739(16) 0.0411(4) Uani 1 1 d . . .

loop_
_atom_site_aniso_label
_atom_site_aniso_U_11
_atom_site_aniso_U_22
_atom_site_aniso_U_33
_atom_site_aniso_U_23
_atom_site_aniso_U_13
_atom_site_aniso_U_12
N1 0.0557(10) 0.0477(10) 0.0701(12) -0.0133(9) -0.0274(9) -0.0121(8)
N2 0.0641(11) 0.0627(12) 0.0524(11) -0.0003(9) -0.0274(9) -0.0139(9)
C1 0.0796(16) 0.0810(17) 0.0567(14) -0.0163(13) -0.0339(12) 0.0002(13)
C2 0.0528(13) 0.0584(14) 0.102(2) -0.0392(14) -0.0153(13) 0.0029(11)
C3 0.0565(14) 0.0660(15) 0.0720(16) -0.0334(13) 0.0248(12) -0.0231(11)
C4 0.0561(14) 0.0486(14) 0.131(3) -0.0290(16) -0.0336(16) 0.0069(11)
C5 0.0598(14) 0.0445(13) 0.101(2) -0.0007(13) -0.0413(14) -0.0057(10)
C6 0.0761(15) 0.0606(14) 0.0489(13) -0.0053(11) -0.0188(11) 0.0013(12)
C7 0.0747(15) 0.0511(13) 0.0508(12) -0.0235(10) -0.0139(11) 0.0075(11)
C8 0.0654(14) 0.0697(15) 0.0666(15) -0.0225(12) -0.0309(12) -0.0059(11)
C9 0.0519(12) 0.0665(14) 0.0562(13) -0.0271(11) -0.0027(10) 0.0073(10)
C10 0.0516(11) 0.0491(12) 0.0488(12) -0.0135(9) -0.0082(9) -0.0050(9)
C11 0.0454(11) 0.0487(12) 0.0655(14) -0.0193(10) -0.0154(10) -0.0019(9)
C12 0.0479(11) 0.0561(13) 0.0520(12) -0.0133(10) -0.0137(9) -0.0100(9)
C13 0.0611(14) 0.0486(12) 0.0658(14) -0.0207(11) -0.0239(12) -0.0091(10)
C14 0.0437(11) 0.0451(11) 0.0663(14) -0.0047(10) -0.0224(10) -0.0105(9)
C15 0.0514(11) 0.0445(11) 0.0559(12) -0.0115(9) -0.0227(10) -0.0019(9)
C16 0.0652(13) 0.0471(12) 0.0497(12) -0.0168(10) -0.0177(10) -0.0067(10)
C17 0.0469(11) 0.0475(11) 0.0535(12) -0.0183(10) -0.0167(9) -0.0002(9)
C18 0.0435(11) 0.0534(12) 0.0559(12) -0.0197(10) -0.0051(9) -0.0058(9)
C19 0.0363(9) 0.0409(10) 0.0568(12) -0.0108(9) -0.0161(9) -0.0062(8)
C20 0.0385(9) 0.0401(10) 0.0450(10) -0.0150(8) -0.0110(8) -0.0008(8)
C21 0.0404(10) 0.0431(10) 0.0444(11) -0.0172(9) -0.0082(8) 0.0009(8)
C22 0.0362(9) 0.0414(10) 0.0425(10) -0.0127(8) -0.0072(8) -0.0041(7)
C23 0.0436(10) 0.0434(10) 0.0401(10) -0.0123(8) -0.0115(8) -0.0039(8)
C24 0.0363(9) 0.0456(11) 0.0469(11) -0.0130(9) -0.0111(8) -0.0078(8)
C25 0.0410(10) 0.0412(10) 0.0386(10) -0.0114(8) -0.0096(8) -0.0024(8)

loop_
_atom_type_symbol
_atom_type_description
_atom_type_scat_dispersion_real
_atom_type_scat_dispersion_imag
_atom_type_scat_source
C C 0.0033 0.0016 'International Tables Vol C Tables 4.2.6.8 and 6.1.1.4'
H H 0.0000 0.0000 'International Tables Vol C Tables 4.2.6.8 and 6.1.1.4'
N N 0.0061 0.0033 'International Tables Vol C Tables 4.2.6.8 and 6.1.1.4'
O O 0.0106 0.0060 'International Tables Vol C Tables 4.2.6.8 and 6.1.1.4'

loop_
_geom_angle_atom_site_label_1
_geom_angle_atom_site_label_2
_geom_angle_atom_site_label_3
_geom_angle
_geom_angle_site_symmetry_1
_geom_angle_site_symmetry_3
_geom_angle_publ_flag
C15 N1 C17 109.05(16) . . ?
C15 N1 H1A 125.5 . . ?
C17 N1 H1A 125.4 . . ?
C14 N2 C12 109.38(17) . . ?
C14 N2 H2A 125.3 . . ?
C12 N2 H2A 125.3 . . ?
C8 C1 C6 121.6(2) . . ?
C8 C1 H1B 119.2 . . ?
C6 C1 H1B 119.2 . . ?
C11 C2 C4 120.8(2) . . ?
C11 C2 H2B 119.6 . . ?
C4 C2 H2B 119.6 . . ?
C13 C3 H3 180.0 . . ?
C5 C4 C2 121.4(2) . . ?
C5 C4 H4B 119.3 . . ?
C2 C4 H4B 119.3 . . ?
C4 C5 C14 118.0(2) . . ?
C4 C5 H5A 121.0 . . ?
C14 C5 H5A 121.0 . . ?
C10 C6 C1 121.1(2) . . ?
C10 C6 H6A 119.4 . . ?
C1 C6 H6A 119.4 . . ?
C16 C7 C9 119.66(19) . . ?
C16 C7 H7A 120.2 . . ?
C9 C7 H7A 120.2 . . ?
C1 C8 C17 117.6(2) . . ?
C1 C8 H8A 121.2 . . ?
C17 C8 H8A 121.2 . . ?
C7 C9 C18 119.9(2) . . ?
C7 C9 H9A 120.0 . . ?
C18 C9 H9A 120.0 . . ?
C6 C10 C21 118.67(19) . . ?
C6 C10 H10A 120.7 . . ?
C21 C10 H10A 120.7 . . ?
C2 C11 C19 119.2(2) . . ?
C2 C11 H11A 120.4 . . ?
C19 C11 H11A 120.4 . . ?
C24 C12 N2 110.0(2) . . ?
C24 C12 H12A 125.0 . . ?
N2 C12 H12A 125.0 . . ?
C3 C13 C23 178.5(2) . . ?
N2 C14 C5 131.6(2) . . ?
N2 C14 C19 106.95(18) . . ?
C5 C14 C19 121.5(2) . . ?
C20 C15 N1 109.99(17) . . ?
C20 C15 H15A 125.0 . . ?
N1 C15 H15A 125.0 . . ?
C7 C16 C23 120.93(19) . . ?
C7 C16 H16A 119.5 . . ?
C23 C16 H16A 119.5 . . ?
N1 C17 C8 130.34(19) . . ?
N1 C17 C21 107.25(16) . . ?
C8 C17 C21 122.41(19) . . ?
C9 C18 C25 122.05(19) . . ?
C9 C18 H18A 119.0 . . ?
C25 C18 H18A 119.0 . . ?
C11 C19 C14 119.02(19) . . ?
C11 C19 C24 133.43(18) . . ?
C14 C19 C24 107.55(18) . . ?
C15 C20 C21 106.27(16) . . ?
C15 C20 C22 128.21(17) . . ?
C21 C20 C22 125.50(16) . . ?
C17 C21 C10 118.60(17) . . ?
C17 C21 C20 107.43(16) . . ?
C10 C21 C20 133.98(18) . . ?
C24 C22 C20 111.91(14) . . ?
C24 C22 C25 112.82(15) . . ?
C20 C22 C25 112.27(14) . . ?
C24 C22 H22A 106.4 . . ?
C20 C22 H22A 106.4 . . ?
C25 C22 H22A 106.4 . . ?
C16 C23 C25 119.93(17) . . ?
C16 C23 C13 119.30(17) . . ?
C25 C23 C13 120.77(17) . . ?
C12 C24 C19 106.14(17) . . ?
C12 C24 C22 129.13(18) . . ?
C19 C24 C22 124.73(17) . . ?
C18 C25 C23 117.43(17) . . ?
C18 C25 C22 121.32(16) . . ?
C23 C25 C22 121.23(16) . . ?

loop_
_geom_bond_atom_site_label_1
_geom_bond_atom_site_label_2
_geom_bond_distance
_geom_bond_site_symmetry_2
_geom_bond_publ_flag
N1 C15 1.370(2) . ?
N1 C17 1.373(3) . ?
N1 H1A 0.8600 . ?
N2 C14 1.371(3) . ?
N2 C12 1.375(3) . ?
N2 H2A 0.8598 . ?
C1 C8 1.365(3) . ?
C1 C6 1.393(3) . ?
C1 H1B 0.9300 . ?
C2 C11 1.376(3) . ?
C2 C4 1.394(4) . ?
C2 H2B 0.9300 . ?
C3 C13 1.086(3) . ?
C3 H3 0.9300 . ?
C4 C5 1.367(4) . ?
C4 H4B 0.9300 . ?
C5 C14 1.395(3) . ?
C5 H5A 0.9300 . ?
C6 C10 1.380(3) . ?
C6 H6A 0.9300 . ?
C7 C16 1.369(3) . ?
C7 C9 1.377(3) . ?
C7 H7A 0.9300 . ?
C8 C17 1.388(3) . ?
C8 H8A 0.9300 . ?
C9 C18 1.377(3) . ?
C9 H9A 0.9300 . ?
C10 C21 1.404(3) . ?
C10 H10A 0.9300 . ?
C11 C19 1.396(3) . ?
C11 H11A 0.9300 . ?
C12 C24 1.361(3) . ?
C12 H12A 0.9300 . ?
C13 C23 1.462(3) . ?
C14 C19 1.406(3) . ?
C15 C20 1.364(3) . ?
C15 H15A 0.9300 . ?
C16 C23 1.396(3) . ?
C16 H16A 0.9300 . ?
C17 C21 1.403(3) . ?
C18 C25 1.389(3) . ?
C18 H18A 0.9300 . ?
C19 C24 1.438(3) . ?
C20 C21 1.431(2) . ?
C20 C22 1.511(2) . ?
C22 C24 1.507(2) . ?
C22 C25 1.518(3) . ?
C22 H22A 0.9800 . ?
C23 C25 1.405(2) . ?

loop_
_geom_torsion_atom_site_label_1
_geom_torsion_atom_site_label_2
_geom_torsion_atom_site_label_3
_geom_torsion_atom_site_label_4
_geom_torsion
_geom_torsion_site_symmetry_1
_geom_torsion_site_symmetry_2
_geom_torsion_site_symmetry_3
_geom_torsion_site_symmetry_4
_geom_torsion_publ_flag
C11 C2 C4 C5 0.9(4) . . . . ?
C2 C4 C5 C14 -0.9(3) . . . . ?
C8 C1 C6 C10 0.9(4) . . . . ?
C6 C1 C8 C17 -0.1(4) . . . . ?
C16 C7 C9 C18 -2.7(3) . . . . ?
C1 C6 C10 C21 -0.2(3) . . . . ?
C4 C2 C11 C19 0.1(3) . . . . ?
C14 N2 C12 C24 1.2(2) . . . . ?
C12 N2 C14 C5 178.1(2) . . . . ?
C12 N2 C14 C19 -1.5(2) . . . . ?
C4 C5 C14 N2 -179.7(2) . . . . ?
C4 C5 C14 C19 0.0(3) . . . . ?
C17 N1 C15 C20 1.1(2) . . . . ?
C9 C7 C16 C23 1.4(3) . . . . ?
C15 N1 C17 C8 177.7(2) . . . . ?
C15 N1 C17 C21 -1.5(2) . . . . ?
C1 C8 C17 N1 179.4(2) . . . . ?
C1 C8 C17 C21 -1.5(3) . . . . ?
C7 C9 C18 C25 1.5(3) . . . . ?
C2 C11 C19 C14 -1.0(3) . . . . ?
C2 C11 C19 C24 178.17(19) . . . . ?
N2 C14 C19 C11 -179.28(17) . . . . ?
C5 C14 C19 C11 1.0(3) . . . . ?
N2 C14 C19 C24 1.3(2) . . . . ?
C5 C14 C19 C24 -178.37(17) . . . . ?
N1 C15 C20 C21 -0.2(2) . . . . ?
N1 C15 C20 C22 178.48(17) . . . . ?
N1 C17 C21 C10 -178.53(17) . . . . ?
C8 C17 C21 C10 2.2(3) . . . . ?
N1 C17 C21 C20 1.3(2) . . . . ?
C8 C17 C21 C20 -177.95(19) . . . . ?
C6 C10 C21 C17 -1.3(3) . . . . ?
C6 C10 C21 C20 178.9(2) . . . . ?
C15 C20 C21 C17 -0.7(2) . . . . ?
C22 C20 C21 C17 -179.44(17) . . . . ?
C15 C20 C21 C10 179.1(2) . . . . ?
C22 C20 C21 C10 0.4(3) . . . . ?
C15 C20 C22 C24 18.2(3) . . . . ?
C21 C20 C22 C24 -163.32(17) . . . . ?
C15 C20 C22 C25 -109.8(2) . . . . ?
C21 C20 C22 C25 68.6(2) . . . . ?
C7 C16 C23 C25 1.2(3) . . . . ?
C7 C16 C23 C13 -178.66(18) . . . . ?
C3 C13 C23 C16 -104(9) . . . . ?
C3 C13 C23 C25 76(9) . . . . ?
N2 C12 C24 C19 -0.3(2) . . . . ?
N2 C12 C24 C22 -179.95(16) . . . . ?
C11 C19 C24 C12 -179.9(2) . . . . ?
C14 C19 C24 C12 -0.7(2) . . . . ?
C11 C19 C24 C22 -0.2(3) . . . . ?
C14 C19 C24 C22 179.03(15) . . . . ?
C20 C22 C24 C12 -112.3(2) . . . . ?
C25 C22 C24 C12 15.5(3) . . . . ?
C20 C22 C24 C19 68.1(2) . . . . ?
C25 C22 C24 C19 -164.14(16) . . . . ?
C9 C18 C25 C23 1.1(3) . . . . ?
C9 C18 C25 C22 -177.59(18) . . . . ?
C16 C23 C25 C18 -2.4(3) . . . . ?
C13 C23 C25 C18 177.50(18) . . . . ?
C16 C23 C25 C22 176.28(16) . . . . ?
C13 C23 C25 C22 -3.9(3) . . . . ?
C24 C22 C25 C18 -98.1(2) . . . . ?
C20 C22 C25 C18 29.5(2) . . . . ?
C24 C22 C25 C23 83.3(2) . . . . ?
C20 C22 C25 C23 -149.09(17) . . . . ?
